data_2223458
loop_
_publ_author_name
'DeBlase, Andrew F.'
'Thong, Darence Ca'
'Nadeau, Jocelyn M.'
'Gebhart, David'
'Provo, Jonathan'
'Foxman, Bruce M.'

_publ_section_title
;<i>syn</i>,<i>syn</i>-15,17-Di-2-naphthylhexacyclo[10.2.1.1^3,10^.1^5,8^.0^2,11^.0^4,9^]heptadecane
 deuterochloroform monosolvate
;
_journal_coeditor_code JJ2006
_journal_issue 10
_journal_name_full 'Acta Crystallographica Section E'
_journal_page_first o2427
_journal_page_last o2428
_journal_paper_doi 10.1107/S160053680903565X
_journal_volume 65
_journal_year 2009
_chemical_formula_iupac 'C38 H37 Cl3'
_chemical_formula_moiety 'C38 H37 Cl3'
_chemical_formula_sum 'C38 H37 Cl3'
_chemical_formula_weight 600.07
_chemical_name_systematic
;<i>syn</i>,<i>syn</i>-15,17-Di-2-
naphthylhexacyclo[10.2.1.1^3,10^.1^5,8^.0^2,11^.0^4,9^]heptadecane
deuterochloroform monosolvate
;
_space_group_IT_number 2
_symmetry_cell_setting triclinic
_symmetry_space_group_name_Hall '-P 1'
_symmetry_space_group_name_H-M 'P -1'
_atom_sites_solution_hydrogens geom
_atom_sites_solution_primary direct
_atom_sites_solution_secondary difmap
_cell_angle_alpha 93.641(5)
_cell_angle_beta 94.437(4)
_cell_angle_gamma 90.770(4)
_cell_formula_units_Z 2
_cell_length_a 6.0833(4)
_cell_length_b 14.6343(10)
_cell_length_c 16.2725(12)
_cell_measurement_reflns_used 4571
_cell_measurement_temperature 120
_cell_measurement_theta_max 26
_cell_measurement_theta_min 3
_cell_volume 1441.15(17)
_computing_cell_refinement '<i>APEX2</i> (Bruker, 2006)'
_computing_data_collection '<i>APEX2</i> (Bruker, 2006)'
_computing_data_reduction '<i>APEX2</i> (Bruker, 2006)'
_computing_molecular_graphics '<i>CAMERON</i> (Watkin <i>et al.</i>, 1996)'
_computing_publication_material '<i>CRYSTALS</i> (Betteridge <i>et al.</i>, 2003)'
_computing_structure_refinement
;
<i>CRYSTALS</i> (Betteridge <i>et al.</i>, 2003)
;
_computing_structure_solution '<i>SIR92</i> (Altomare <i>et al.</i>, 1994)'
_diffrn_ambient_temperature 120
_diffrn_measured_fraction_theta_full 0.993
_diffrn_measured_fraction_theta_max 0.988
_diffrn_measurement_device 'Bruker Kappa APEXII'
_diffrn_measurement_device_type Area
_diffrn_measurement_method '\f and \w'
_diffrn_radiation_monochromator graphite
_diffrn_radiation_source 'fine-focus sealed tube'
_diffrn_radiation_type 'Mo K\a'
_diffrn_radiation_wavelength 0.71073
_diffrn_reflns_av_R_equivalents 0.074
_diffrn_reflns_limit_h_max 7
_diffrn_reflns_limit_h_min -7
_diffrn_reflns_limit_k_max 18
_diffrn_reflns_limit_k_min -18
_diffrn_reflns_limit_l_max 20
_diffrn_reflns_limit_l_min -20
_diffrn_reflns_number 18141
_diffrn_reflns_theta_full 25.118
_diffrn_reflns_theta_max 26.440
_diffrn_reflns_theta_min 1.395
_diffrn_standards_number 0
_exptl_absorpt_coefficient_mu 0.346
_exptl_absorpt_correction_T_max 0.92
_exptl_absorpt_correction_T_min 0.90
_exptl_absorpt_correction_type multi-scan
_exptl_absorpt_process_details '(APEX2; Bruker, 2006)'
_exptl_crystal_colour colourless
_exptl_crystal_density_diffrn 1.383
_exptl_crystal_density_method 'not measured'
_exptl_crystal_description acicular
_exptl_crystal_F_000 632
_exptl_crystal_size_max 0.593
_exptl_crystal_size_mid 0.290
_exptl_crystal_size_min 0.236
_refine_diff_density_max 0.56
_refine_diff_density_min -0.83
_refine_ls_extinction_method None
_refine_ls_goodness_of_fit_ref 1.0000
_refine_ls_hydrogen_treatment mixed
_refine_ls_matrix_type full
_refine_ls_number_constraints 0
_refine_ls_number_parameters 505
_refine_ls_number_reflns 5889
_refine_ls_number_restraints 0
_refine_ls_R_factor_all 0.0762
_refine_ls_R_factor_gt 0.0580
_refine_ls_shift/su_max 0.0045900
_refine_ls_shift/su_mean 1.3799690
_refine_ls_structure_factor_coef Fsqd
_refine_ls_weighting_details
;
Method= Modified Sheldrick
w=1/[\s^2^(F^2^) + (0.09P)^2^ + 0.62P], where P=(max(Fo^2^,0) + 2Fc^2^)/3
;
_refine_ls_weighting_scheme calc
_refine_ls_wR_factor_all 0.1623
_refine_ls_wR_factor_gt 0.1528
_refine_ls_wR_factor_ref 0.1623
_reflns_number_gt 4451
_reflns_number_total 5889
_reflns_threshold_expression I>2.0\s(I)
_cod_data_source_file jj2006.cif
_cod_data_source_block I
_cod_original_sg_symbol_H-M 'P -1 '
_cod_database_code 2223458
_cod_database_fobs_code 2223458

loop_
_symmetry_equiv_pos_as_xyz
x,y,z
-x,-y,-z

loop_
_atom_site_type_symbol
_atom_site_label
_atom_site_fract_x
_atom_site_fract_y
_atom_site_fract_z
_atom_site_U_iso_or_equiv
_atom_site_adp_type
_atom_site_occupancy
_atom_site_disorder_assembly
_atom_site_disorder_group
Cl Cl1 0.9320(6) 0.2872(2) 0.1765(2) 0.0336 Uani 0.600(10) 1 1
Cl Cl2 1.0165(7) 0.4616(3) 0.1051(3) 0.0301 Uani 0.600(10) 1 1
Cl Cl3 0.6094(4) 0.4332(3) 0.18090(16) 0.0440 Uani 0.600(10) 1 1
Cl Cl4 0.9649(15) 0.2877(5) 0.1738(5) 0.0836 Uani 0.400(10) 1 2
Cl Cl5 0.9765(16) 0.4486(6) 0.0912(6) 0.0735 Uani 0.400(10) 1 2
Cl Cl6 0.5802(11) 0.4017(5) 0.1684(4) 0.0928 Uani 0.400(10) 1 2
C C1 0.7151(4) 0.66524(17) 0.32622(16) 0.0234 Uani 1.0000 . .
C C2 0.9142(4) 0.67093(17) 0.28739(15) 0.0239 Uani 1.0000 . .
C C3 1.0658(4) 0.60376(16) 0.29452(15) 0.0219 Uani 1.0000 . .
C C4 1.0253(4) 0.52624(16) 0.33995(14) 0.0184 Uani 1.0000 . .
C C5 0.8249(4) 0.52025(15) 0.37930(14) 0.0179 Uani 1.0000 . .
C C6 0.6729(4) 0.59234(16) 0.37159(15) 0.0202 Uani 1.0000 . .
C C7 1.1743(4) 0.45312(16) 0.34613(15) 0.0201 Uani 1.0000 . .
C C8 1.1285(4) 0.37861(16) 0.38892(14) 0.0190 Uani 1.0000 . .
C C9 0.9303(4) 0.37194(15) 0.42908(13) 0.0162 Uani 1.0000 . .
C C10 0.7845(4) 0.44253(16) 0.42341(14) 0.0175 Uani 1.0000 . .
C C11 0.8895(3) 0.29369(15) 0.48275(14) 0.0159 Uani 1.0000 . .
C C12 1.0068(4) 0.20154(15) 0.46699(14) 0.0159 Uani 1.0000 . .
C C13 0.9271(4) 0.14916(16) 0.53826(14) 0.0194 Uani 1.0000 . .
C C14 0.6849(4) 0.18168(16) 0.54398(14) 0.0199 Uani 1.0000 . .
C C15 0.6560(4) 0.24780(15) 0.47487(14) 0.0167 Uani 1.0000 . .
C C16 0.6501(3) 0.20180(14) 0.38662(13) 0.0137 Uani 1.0000 . .
C C17 0.8948(3) 0.16819(14) 0.38136(14) 0.0143 Uani 1.0000 . .
C C18 0.8645(3) 0.06545(15) 0.35275(13) 0.0150 Uani 1.0000 . .
C C19 0.6558(4) 0.03744(15) 0.39369(14) 0.0166 Uani 1.0000 . .
C C20 0.5112(4) 0.11355(15) 0.35897(13) 0.0156 Uani 1.0000 . .
C C21 0.5351(3) 0.10019(15) 0.26463(14) 0.0152 Uani 1.0000 . .
C C22 0.7780(3) 0.06515(14) 0.26049(13) 0.0144 Uani 1.0000 . .
C C23 0.3984(3) 0.02792(15) 0.20792(14) 0.0158 Uani 1.0000 . .
C C24 0.7472(4) -0.02281(15) 0.20291(14) 0.0161 Uani 1.0000 . .
C C25 0.6271(4) -0.10214(16) 0.23961(15) 0.0181 Uani 1.0000 . .
C C26 0.3867(4) -0.06678(16) 0.24400(16) 0.0194 Uani 1.0000 . .
C C27 0.5594(4) 0.00657(15) 0.14019(14) 0.0158 Uani 1.0000 . .
C C28 0.6114(4) 0.08106(15) 0.08410(14) 0.0163 Uani 1.0000 . .
C C29 0.4645(4) 0.14835(16) 0.06462(14) 0.0191 Uani 1.0000 . .
C C30 0.5074(4) 0.21408(15) 0.00734(14) 0.0178 Uani 1.0000 . .
C C31 0.7088(4) 0.21017(16) -0.03175(14) 0.0187 Uani 1.0000 . .
C C32 0.8588(4) 0.14046(16) -0.01134(15) 0.0196 Uani 1.0000 . .
C C33 0.8119(4) 0.07889(16) 0.04453(14) 0.0190 Uani 1.0000 . .
C C34 0.3567(4) 0.28382(17) -0.01205(16) 0.0243 Uani 1.0000 . .
C C35 0.4032(4) 0.34658(19) -0.06702(17) 0.0305 Uani 1.0000 . .
C C36 0.6024(4) 0.34290(18) -0.10577(16) 0.0293 Uani 1.0000 . .
C C37 0.7516(4) 0.27660(17) -0.08869(15) 0.0239 Uani 1.0000 . .
C C38 0.8210(7) 0.3799(3) 0.1248(3) 0.0265(13) Uiso 0.600(10) 1 1
C C381 0.8524(14) 0.3936(6) 0.1721(7) 0.048(3) Uiso 0.400(10) 1 2
H H11 0.607(5) 0.7098(19) 0.3195(17) 0.0275 Uiso 1.0000 . .
H H21 0.943(4) 0.725(2) 0.2548(17) 0.0293 Uiso 1.0000 . .
H H31 1.208(5) 0.6084(18) 0.2710(17) 0.0260 Uiso 1.0000 . .
H H61 0.530(4) 0.5875(18) 0.4020(16) 0.0252 Uiso 1.0000 . .
H H71 1.315(4) 0.4588(18) 0.3205(16) 0.0237 Uiso 1.0000 . .
H H81 1.223(4) 0.3286(19) 0.3925(16) 0.0234 Uiso 1.0000 . .
H H101 0.647(4) 0.4421(17) 0.4477(16) 0.0208 Uiso 1.0000 . .
H H111 0.932(4) 0.3167(17) 0.5370(16) 0.0189 Uiso 1.0000 . .
H H121 1.169(4) 0.2040(17) 0.4708(15) 0.0190 Uiso 1.0000 . .
H H131 1.020(4) 0.1663(18) 0.5902(17) 0.0233 Uiso 1.0000 . .
H H132 0.930(4) 0.0838(19) 0.5293(16) 0.0218 Uiso 1.0000 . .
H H141 0.675(4) 0.2147(18) 0.5985(17) 0.0245 Uiso 1.0000 . .
H H142 0.572(4) 0.1300(19) 0.5386(16) 0.0239 Uiso 1.0000 . .
H H151 0.534(4) 0.2870(18) 0.4797(15) 0.0192 Uiso 1.0000 . .
H H161 0.616(4) 0.2521(17) 0.3478(15) 0.0158 Uiso 1.0000 . .
H H171 0.966(4) 0.2026(17) 0.3373(15) 0.0165 Uiso 1.0000 . .
H H181 1.006(4) 0.0277(17) 0.3629(15) 0.0184 Uiso 1.0000 . .
H H191 0.676(4) 0.0403(17) 0.4514(17) 0.0189 Uiso 1.0000 . .
H H192 0.601(4) -0.0250(18) 0.3766(15) 0.0196 Uiso 1.0000 . .
H H201 0.356(4) 0.1180(17) 0.3726(15) 0.0185 Uiso 1.0000 . .
H H211 0.511(4) 0.1604(17) 0.2381(15) 0.0177 Uiso 1.0000 . .
H H221 0.867(4) 0.1082(17) 0.2315(15) 0.0158 Uiso 1.0000 . .
H H231 0.249(4) 0.0489(17) 0.1887(15) 0.0189 Uiso 1.0000 . .
H H241 0.888(4) -0.0443(17) 0.1796(15) 0.0187 Uiso 1.0000 . .
H H251 0.703(4) -0.1205(17) 0.2963(16) 0.0207 Uiso 1.0000 . .
H H252 0.632(4) -0.1557(19) 0.2046(16) 0.0218 Uiso 1.0000 . .
H H261 0.343(4) -0.0617(18) 0.2997(17) 0.0229 Uiso 1.0000 . .
H H262 0.279(4) -0.1069(18) 0.2084(16) 0.0223 Uiso 1.0000 . .
H H271 0.506(4) -0.0479(17) 0.1044(15) 0.0188 Uiso 1.0000 . .
H H291 0.319(4) 0.1522(18) 0.0904(16) 0.0227 Uiso 1.0000 . .
H H321 0.997(4) 0.1389(18) -0.0381(16) 0.0234 Uiso 1.0000 . .
H H331 0.915(4) 0.0338(18) 0.0586(16) 0.0222 Uiso 1.0000 . .
H H341 0.228(5) 0.2868(19) 0.0184(17) 0.0297 Uiso 1.0000 . .
H H351 0.308(5) 0.396(2) -0.0806(18) 0.0354 Uiso 1.0000 . .
H H361 0.633(5) 0.389(2) -0.1449(18) 0.0351 Uiso 1.0000 . .
H H371 0.891(5) 0.2712(19) -0.1160(17) 0.0288 Uiso 1.0000 . .
H H381 0.7479 0.3564 0.0729 0.0315 Uiso 0.600(10) 1 1
H H3811 0.9096 0.4268 0.2240 0.0571 Uiso 0.400(10) 1 2

loop_
_atom_site_aniso_label
_atom_site_aniso_U_11
_atom_site_aniso_U_22
_atom_site_aniso_U_33
_atom_site_aniso_U_12
_atom_site_aniso_U_13
_atom_site_aniso_U_23
Cl1 0.0500(11) 0.0233(12) 0.0269(13) 0.0005(7) -0.0086(8) 0.0115(9)
Cl2 0.0318(9) 0.0239(10) 0.0356(10) -0.0007(7) 0.0087(7) 0.0022(7)
Cl3 0.0431(9) 0.0483(15) 0.0436(11) 0.0073(9) 0.0233(7) 0.0010(9)
Cl4 0.155(6) 0.045(3) 0.055(3) -0.006(3) 0.039(3) 0.000(2)
Cl5 0.102(5) 0.045(3) 0.085(5) 0.035(3) 0.054(3) 0.031(3)
Cl6 0.091(3) 0.061(3) 0.130(4) -0.003(2) 0.066(3) -0.038(3)
C1 0.0247(12) 0.0180(12) 0.0273(14) 0.0033(10) 0.0002(10) 0.0005(10)
C2 0.0339(14) 0.0195(12) 0.0184(12) -0.0035(10) 0.0031(10) 0.0007(10)
C3 0.0247(12) 0.0218(12) 0.0194(12) -0.0041(10) 0.0070(10) -0.0014(10)
C4 0.0203(11) 0.0197(11) 0.0145(11) -0.0040(9) 0.0014(8) -0.0041(9)
C5 0.0187(11) 0.0159(11) 0.0183(12) -0.0014(9) 0.0012(9) -0.0037(9)
C6 0.0190(11) 0.0181(11) 0.0230(12) -0.0007(9) 0.0015(9) -0.0015(9)
C7 0.0175(11) 0.0215(12) 0.0213(12) -0.0020(9) 0.0046(9) -0.0025(9)
C8 0.0158(11) 0.0195(12) 0.0211(12) 0.0011(9) 0.0015(9) -0.0035(9)
C9 0.0166(10) 0.0163(11) 0.0146(11) -0.0022(8) -0.0010(8) -0.0039(9)
C10 0.0144(11) 0.0204(12) 0.0176(11) -0.0028(9) 0.0039(9) -0.0024(9)
C11 0.0156(11) 0.0162(11) 0.0156(11) -0.0005(8) 0.0012(8) -0.0018(9)
C12 0.0134(11) 0.0156(11) 0.0185(12) -0.0007(8) 0.0011(8) -0.0005(9)
C13 0.0236(12) 0.0172(12) 0.0170(12) -0.0005(9) -0.0011(9) 0.0003(9)
C14 0.0252(12) 0.0189(12) 0.0160(12) 0.0002(10) 0.0047(9) 0.0001(9)
C15 0.0163(11) 0.0154(11) 0.0187(12) 0.0002(9) 0.0034(8) -0.0005(9)
C16 0.0136(10) 0.0134(10) 0.0145(11) 0.0011(8) 0.0024(8) 0.0019(8)
C17 0.0124(10) 0.0137(10) 0.0170(11) 0.0004(8) 0.0035(8) -0.0001(8)
C18 0.0134(10) 0.0148(11) 0.0170(11) -0.0005(8) 0.0012(8) 0.0020(9)
C19 0.0190(11) 0.0157(11) 0.0148(11) -0.0019(9) 0.0011(9) -0.0001(9)
C20 0.0134(10) 0.0170(11) 0.0165(11) -0.0009(8) 0.0041(8) -0.0014(9)
C21 0.0125(10) 0.0137(11) 0.0196(12) 0.0005(8) 0.0029(8) 0.0007(9)
C22 0.0124(10) 0.0131(10) 0.0180(11) 0.0008(8) 0.0029(8) 0.0008(9)
C23 0.0112(10) 0.0189(11) 0.0173(11) 0.0003(8) 0.0010(8) 0.0008(9)
C24 0.0161(11) 0.0156(11) 0.0167(11) 0.0017(8) 0.0018(8) 0.0004(9)
C25 0.0192(11) 0.0133(11) 0.0219(12) 0.0000(9) 0.0029(9) -0.0013(9)
C26 0.0169(11) 0.0179(11) 0.0229(12) -0.0040(9) 0.0017(9) -0.0017(9)
C27 0.0146(10) 0.0152(11) 0.0171(11) 0.0004(8) 0.0010(8) -0.0019(9)
C28 0.0163(11) 0.0163(11) 0.0157(11) -0.0026(8) 0.0007(8) -0.0040(9)
C29 0.0165(11) 0.0197(12) 0.0208(12) -0.0002(9) 0.0030(9) -0.0019(9)
C30 0.0179(11) 0.0167(11) 0.0181(11) -0.0007(9) 0.0005(9) -0.0026(9)
C31 0.0201(11) 0.0188(11) 0.0164(11) -0.0033(9) 0.0012(9) -0.0048(9)
C32 0.0164(11) 0.0212(12) 0.0211(12) -0.0008(9) 0.0054(9) -0.0042(9)
C33 0.0163(11) 0.0200(12) 0.0202(12) 0.0035(9) 0.0012(9) -0.0038(9)
C34 0.0221(12) 0.0240(13) 0.0274(14) 0.0030(10) 0.0026(10) 0.0034(10)
C35 0.0303(14) 0.0263(14) 0.0359(16) 0.0060(11) 0.0028(11) 0.0094(12)
C36 0.0386(15) 0.0241(13) 0.0262(14) -0.0012(11) 0.0055(11) 0.0071(11)
C37 0.0252(13) 0.0260(13) 0.0207(12) -0.0037(10) 0.0056(10) -0.0019(10)

loop_
_atom_type_symbol
_atom_type_scat_dispersion_real
_atom_type_scat_dispersion_imag
_atom_type_scat_source
C 0.0033 0.0016 'International Tables Vol C 4.2.6.8 and 6.1.1.4'
H 0.0000 0.0000 'International Tables Vol C 4.2.6.8 and 6.1.1.4'
Cl 0.1484 0.1585 'International Tables Vol C 4.2.6.8 and 6.1.1.4'

loop_
_geom_angle_atom_site_label_1
_geom_angle_atom_site_label_2
_geom_angle_atom_site_label_3
_geom_angle_site_symmetry_1
_geom_angle_site_symmetry_2
_geom_angle_site_symmetry_3
_geom_angle
_geom_angle_publ_flag
C2 C1 C6 . . . 120.4(2) yes
C2 C1 H11 . . . 120.8(17) no
C6 C1 H11 . . . 118.8(17) no
C1 C2 C3 . . . 120.3(2) yes
C1 C2 H21 . . . 119.3(16) no
C3 C2 H21 . . . 120.4(16) no
C2 C3 C4 . . . 120.7(2) yes
C2 C3 H31 . . . 121.5(16) no
C4 C3 H31 . . . 117.7(16) no
C3 C4 C5 . . . 119.1(2) yes
C3 C4 C7 . . . 122.6(2) yes
C5 C4 C7 . . . 118.3(2) yes
C4 C5 C6 . . . 118.4(2) yes
C4 C5 C10 . . . 118.8(2) yes
C6 C5 C10 . . . 122.7(2) yes
C5 C6 C1 . . . 121.0(2) yes
C5 C6 H61 . . . 117.2(15) no
C1 C6 H61 . . . 121.8(15) no
C4 C7 C8 . . . 121.2(2) yes
C4 C7 H71 . . . 117.8(15) no
C8 C7 H71 . . . 121.0(15) no
C7 C8 C9 . . . 121.3(2) yes
C7 C8 H81 . . . 122.5(16) no
C9 C8 H81 . . . 116.2(16) no
C8 C9 C10 . . . 118.0(2) yes
C8 C9 C11 . . . 121.1(2) yes
C10 C9 C11 . . . 120.7(2) yes
C5 C10 C9 . . . 122.4(2) yes
C5 C10 H101 . . . 114.9(16) no
C9 C10 H101 . . . 122.6(16) no
C9 C11 C12 . . . 119.44(18) yes
C9 C11 C15 . . . 118.04(18) yes
C12 C11 C15 . . . 93.27(16) yes
C9 C11 H111 . . . 105.1(15) no
C12 C11 H111 . . . 108.2(16) no
C15 C11 H111 . . . 112.6(15) no
C11 C12 C13 . . . 99.73(18) yes
C11 C12 C17 . . . 100.98(17) yes
C13 C12 C17 . . . 113.39(17) yes
C11 C12 H121 . . . 116.4(15) no
C13 C12 H121 . . . 109.7(14) no
C17 C12 H121 . . . 115.4(14) no
C12 C13 C14 . . . 103.27(18) yes
C12 C13 H131 . . . 110.0(15) no
C14 C13 H131 . . . 111.4(15) no
C12 C13 H132 . . . 114.3(15) no
C14 C13 H132 . . . 110.5(15) no
H131 C13 H132 . . . 107(2) no
C13 C14 C15 . . . 102.96(18) yes
C13 C14 H141 . . . 108.2(15) no
C15 C14 H141 . . . 110.5(15) no
C13 C14 H142 . . . 113.8(15) no
C15 C14 H142 . . . 113.4(15) no
H141 C14 H142 . . . 108(2) no
C14 C15 C11 . . . 99.77(18) yes
C14 C15 C16 . . . 114.65(18) yes
C11 C15 C16 . . . 100.76(17) yes
C14 C15 H151 . . . 113.5(15) no
C11 C15 H151 . . . 117.2(15) no
C16 C15 H151 . . . 110.2(15) no
C15 C16 C17 . . . 102.56(16) yes
C15 C16 C20 . . . 122.89(18) yes
C17 C16 C20 . . . 102.65(17) yes
C15 C16 H161 . . . 106.0(14) no
C17 C16 H161 . . . 111.2(13) no
C20 C16 H161 . . . 111.0(13) no
C12 C17 C16 . . . 102.74(17) yes
C12 C17 C18 . . . 122.80(18) yes
C16 C17 C18 . . . 103.31(16) yes
C12 C17 H171 . . . 108.3(13) no
C16 C17 H171 . . . 108.7(13) no
C18 C17 H171 . . . 110.0(14) no
C17 C18 C19 . . . 102.78(17) yes
C17 C18 C22 . . . 104.64(17) yes
C19 C18 C22 . . . 101.88(17) yes
C17 C18 H181 . . . 113.6(14) no
C19 C18 H181 . . . 118.4(14) no
C22 C18 H181 . . . 113.8(14) no
C18 C19 C20 . . . 95.48(17) yes
C18 C19 H191 . . . 112.9(15) no
C20 C19 H191 . . . 114.2(15) no
C18 C19 H192 . . . 114.0(14) no
C20 C19 H192 . . . 114.2(14) no
H191 C19 H192 . . . 106(2) no
C19 C20 C16 . . . 102.68(17) yes
C19 C20 C21 . . . 102.59(17) yes
C16 C20 C21 . . . 104.22(17) yes
C19 C20 H201 . . . 119.6(14) no
C16 C20 H201 . . . 113.0(14) no
C21 C20 H201 . . . 113.0(14) no
C20 C21 C22 . . . 102.95(17) yes
C20 C21 C23 . . . 122.72(18) yes
C22 C21 C23 . . . 102.85(17) yes
C20 C21 H211 . . . 109.9(14) no
C22 C21 H211 . . . 112.7(14) no
C23 C21 H211 . . . 105.6(14) no
C18 C22 C21 . . . 103.20(17) yes
C18 C22 C24 . . . 123.41(18) yes
C21 C22 C24 . . . 102.85(16) yes
C18 C22 H221 . . . 110.2(14) no
C21 C22 H221 . . . 110.3(14) no
C24 C22 H221 . . . 106.3(14) no
C21 C23 C26 . . . 113.65(18) yes
C21 C23 C27 . . . 100.81(16) yes
C26 C23 C27 . . . 99.68(18) yes
C21 C23 H231 . . . 113.8(14) no
C26 C23 H231 . . . 111.4(14) no
C27 C23 H231 . . . 116.4(15) no
C22 C24 C25 . . . 114.65(19) yes
C22 C24 C27 . . . 100.62(17) yes
C25 C24 C27 . . . 99.23(17) yes
C22 C24 H241 . . . 113.5(14) no
C25 C24 H241 . . . 110.9(14) no
C27 C24 H241 . . . 116.9(14) no
C24 C25 C26 . . . 103.21(18) yes
C24 C25 H251 . . . 113.2(14) no
C26 C25 H251 . . . 114.7(14) no
C24 C25 H252 . . . 110.0(16) no
C26 C25 H252 . . . 111.8(16) no
H251 C25 H252 . . . 104(2) no
C23 C26 C25 . . . 103.04(17) yes
C23 C26 H261 . . . 111.2(16) no
C25 C26 H261 . . . 112.2(15) no
C23 C26 H262 . . . 109.1(15) no
C25 C26 H262 . . . 111.3(15) no
H261 C26 H262 . . . 110(2) no
C23 C27 C24 . . . 93.55(17) yes
C23 C27 C28 . . . 118.46(19) yes
C24 C27 C28 . . . 117.74(18) yes
C23 C27 H271 . . . 110.1(14) no
C24 C27 H271 . . . 109.0(14) no
C28 C27 H271 . . . 107.3(14) no
C27 C28 C29 . . . 122.4(2) yes
C27 C28 C33 . . . 119.7(2) yes
C29 C28 C33 . . . 117.7(2) yes
C28 C29 C30 . . . 122.2(2) yes
C28 C29 H291 . . . 120.7(15) no
C30 C29 H291 . . . 117.1(15) no
C29 C30 C31 . . . 119.0(2) yes
C29 C30 C34 . . . 122.1(2) yes
C31 C30 C34 . . . 118.9(2) yes
C30 C31 C32 . . . 118.3(2) yes
C30 C31 C37 . . . 118.8(2) yes
C32 C31 C37 . . . 122.9(2) yes
C31 C32 C33 . . . 120.9(2) yes
C31 C32 H321 . . . 117.5(15) no
C33 C32 H321 . . . 121.6(15) no
C28 C33 C32 . . . 121.9(2) yes
C28 C33 H331 . . . 118.2(16) no
C32 C33 H331 . . . 119.9(16) no
C30 C34 C35 . . . 120.8(2) yes
C30 C34 H341 . . . 116.3(17) no
C35 C34 H341 . . . 122.7(17) no
C34 C35 C36 . . . 120.5(2) yes
C34 C35 H351 . . . 123.4(18) no
C36 C35 H351 . . . 116.1(18) no
C35 C36 C37 . . . 120.4(2) yes
C35 C36 H361 . . . 118.9(17) no
C37 C36 H361 . . . 120.6(17) no
C31 C37 C36 . . . 120.6(2) yes
C31 C37 H371 . . . 117.0(16) no
C36 C37 H371 . . . 122.3(16) no
Cl3 C38 Cl1 . . . 110.8(3) yes
Cl3 C38 Cl2 . . . 109.7(3) yes
Cl1 C38 Cl2 . . . 113.8(3) yes
Cl3 C38 H381 . . . 105.4 no
Cl1 C38 H381 . . . 108.3 no
Cl2 C38 H381 . . . 108.5 no
Cl5 C381 Cl4 . . . 105.6(7) yes
Cl5 C381 Cl6 . . . 114.0(7) yes
Cl4 C381 Cl6 . . . 118.6(6) yes
Cl5 C381 H3811 . . . 105.9 no
Cl4 C381 H3811 . . . 105.6 no
Cl6 C381 H3811 . . . 106.2 no

loop_
_geom_bond_atom_site_label_1
_geom_bond_atom_site_label_2
_geom_bond_site_symmetry_1
_geom_bond_site_symmetry_2
_geom_bond_distance
_geom_bond_publ_flag
Cl1 C38 . . 1.756(5) yes
Cl2 C38 . . 1.736(6) yes
Cl3 C38 . . 1.794(6) yes
Cl4 C381 . . 1.704(12) yes
Cl5 C381 . . 1.795(12) yes
Cl6 C381 . . 1.658(11) yes
C1 C2 . . 1.413(3) yes
C1 C6 . . 1.368(3) yes
C1 H11 . . 0.94(3) no
C2 C3 . . 1.361(4) yes
C2 H21 . . 1.00(3) no
C3 C4 . . 1.422(3) yes
C3 H31 . . 0.98(3) no
C4 C5 . . 1.425(3) yes
C4 C7 . . 1.415(3) yes
C5 C6 . . 1.417(3) yes
C5 C10 . . 1.412(3) yes
C6 H61 . . 1.04(3) no
C7 C8 . . 1.367(3) yes
C7 H71 . . 0.98(3) no
C8 C9 . . 1.421(3) yes
C8 H81 . . 0.94(3) no
C9 C10 . . 1.373(3) yes
C9 C11 . . 1.513(3) yes
C10 H101 . . 0.95(3) no
C11 C12 . . 1.550(3) yes
C11 C15 . . 1.556(3) yes
C11 H111 . . 0.94(3) no
C12 C13 . . 1.535(3) yes
C12 C17 . . 1.550(3) yes
C12 H121 . . 0.99(3) no
C13 C14 . . 1.562(3) yes
C13 H131 . . 1.00(3) no
C13 H132 . . 0.96(3) no
C14 C15 . . 1.531(3) yes
C14 H141 . . 0.99(3) no
C14 H142 . . 1.01(3) no
C15 C16 . . 1.545(3) yes
C15 H151 . . 0.95(3) no
C16 C17 . . 1.580(3) yes
C16 C20 . . 1.556(3) yes
C16 H161 . . 1.01(2) no
C17 C18 . . 1.550(3) yes
C17 H171 . . 1.02(2) no
C18 C19 . . 1.541(3) yes
C18 C22 . . 1.552(3) yes
C18 H181 . . 1.04(3) no
C19 C20 . . 1.537(3) yes
C19 H191 . . 0.94(3) no
C19 H192 . . 0.98(3) no
C20 C21 . . 1.553(3) yes
C20 H201 . . 0.99(2) no
C21 C22 . . 1.575(3) yes
C21 C23 . . 1.548(3) yes
C21 H211 . . 1.01(3) no
C22 C24 . . 1.544(3) yes
C22 H221 . . 0.99(2) no
C23 C26 . . 1.542(3) yes
C23 C27 . . 1.550(3) yes
C23 H231 . . 0.99(3) no
C24 C25 . . 1.540(3) yes
C24 C27 . . 1.556(3) yes
C24 H241 . . 1.01(3) no
C25 C26 . . 1.563(3) yes
C25 H251 . . 1.05(3) no
C25 H252 . . 0.94(3) no
C26 H261 . . 0.96(3) no
C26 H262 . . 1.00(3) no
C27 C28 . . 1.511(3) yes
C27 H271 . . 0.99(3) no
C28 C29 . . 1.374(3) yes
C28 C33 . . 1.423(3) yes
C29 C30 . . 1.417(3) yes
C29 H291 . . 1.01(3) no
C30 C31 . . 1.424(3) yes
C30 C34 . . 1.415(3) yes
C31 C32 . . 1.416(3) yes
C31 C37 . . 1.420(3) yes
C32 C33 . . 1.363(3) yes
C32 H321 . . 0.98(3) no
C33 H331 . . 0.94(3) no
C34 C35 . . 1.364(4) yes
C34 H341 . . 0.96(3) no
C35 C36 . . 1.408(4) yes
C35 H351 . . 0.95(3) no
C36 C37 . . 1.365(4) yes
C36 H361 . . 0.98(3) no
C37 H371 . . 0.99(3) no
C38 H381 . . 0.965 no
C381 H3811 . . 0.984 no

loop_
_geom_hbond_atom_site_label_D
_geom_hbond_atom_site_label_H
_geom_hbond_atom_site_label_A
_geom_hbond_site_symmetry_A
_geom_hbond_distance_DH
_geom_hbond_distance_HA
_geom_hbond_distance_DA
_geom_hbond_angle_DHA
C38 H381 Cg1 . 0.97 2.44 3.399 172.7
C381 H3811 Cg2 . 0.98 2.61 3.521 153.9
